data_1571712
loop_
_publ_author_name
'Wang, Lina'
'Liao, Zian'
'Lin, Peng'
'Jia, Yingying'
'Liu, Le'
'Xu, Ling'
'Zhou, Mingbo'
'Yin, Bangshao'
'Rao, Yutao'
'Nakai, Akito'
'Tanaka, Takayuki'
'Shimizu, Daiki'
'Osuka, Atsuhiro'
'Song, Jianxin'

_publ_section_title
;
 Synthesis of NiII porphyrin---NiII 5,15-diazaporphyrin hybrid tapes
;
_journal_issue 26
_journal_name_full 'Chemical Science'
_journal_page_first 10207
_journal_page_last 10213
_journal_paper_doi 10.1039/D4SC01450B
_journal_volume 15
_journal_year 2024
_chemical_formula_moiety 'C160 H168 N14 Ni3'
_chemical_formula_sum 'C160 H168 N14 Ni3'
_chemical_formula_weight 2463.20
_space_group_crystal_system monoclinic
_space_group_IT_number 13
_space_group_name_Hall '-P 2yac'
_space_group_name_H-M_alt 'P 1 2/n 1'
_atom_sites_solution_hydrogens geom
_atom_sites_solution_primary iterative
_audit_creation_date 2024-05-05
_audit_creation_method
;
Olex2 1.2
(compiled 2018.05.29 svn.r3508 for OlexSys, GUI svn.r5506)
;
_audit_update_record
;
2024-05-08 deposited with the CCDC.	2024-05-24 downloaded from the CCDC.
;
_cell_angle_alpha 90
_cell_angle_beta 98.4471(18)
_cell_angle_gamma 90
_cell_formula_units_Z 2
_cell_length_a 16.4956(3)
_cell_length_b 19.5137(8)
_cell_length_c 27.9638(6)
_cell_measurement_reflns_used 17711
_cell_measurement_temperature 100.2(5)
_cell_measurement_theta_max 71.3570
_cell_measurement_theta_min 3.7020
_cell_volume 8903.6(4)
_computing_cell_refinement 'CrysAlisPro 1.171.38.46 (Rigaku OD, 2015)'
_computing_data_collection 'CrysAlisPro 1.171.38.46 (Rigaku OD, 2015)'
_computing_data_reduction 'CrysAlisPro 1.171.38.46 (Rigaku OD, 2015)'
_computing_molecular_graphics 'Olex2 (Dolomanov et al., 2009)'
_computing_publication_material 'Olex2 (Dolomanov et al., 2009)'
_computing_structure_refinement 'ShelXL (Sheldrick, 2015)'
_computing_structure_solution 'olex2.solve (Bourhis et al., 2015)'
_diffrn_ambient_environment N~2~
_diffrn_ambient_temperature 100.2(5)
_diffrn_detector 'CCD plate'
_diffrn_detector_area_resol_mean 8.0697
_diffrn_detector_type EosS2
_diffrn_measured_fraction_theta_full 0.999
_diffrn_measured_fraction_theta_max 0.999
_diffrn_measurement_details
;
List of Runs (angles in degrees, time in seconds):

  # Type    Start    End  Width  t~exp~   \w     \q     \k     \f   Frames
#--------------------------------------------------------------------------
  1  \w    -44.00  13.00   1.00    7.50    --  -34.73  57.00-150.00   57
  2  \w    -25.00  30.00   1.00    7.50    --  -34.73  57.00   0.00   55
  3  \w    -49.00  33.00   1.00    7.50    --  -34.73  57.00  90.00   82
  4  \w    -53.00 -23.00   1.00    7.50    --  -34.73  77.00 -90.00   30
  5  \w    -19.00  29.00   1.00    7.50    --  -34.73  77.00 -90.00   48
  6  \w      9.00  99.00   1.00    7.50    --   34.73  77.00  30.00   90
  7  \w     23.00  87.00   1.00    7.50    --   34.73-125.00-150.00   64
  8  \w      8.00  48.00   1.00    7.50    --   34.73  77.00-150.00   40
  9  \w     17.00 102.00   1.00    7.50    --   34.73  38.00 -30.00   85
 10  \w      1.00  74.00   1.00    7.50    --   34.73 -99.00   0.00   73
 11  \w    -33.00  47.00   1.00    7.50    --   34.73 -57.00  90.00   80
 12  \w      8.00 102.00   1.00    7.50    --   34.73  77.00 -30.00   94
 13  \w     60.00  94.00   1.00    7.50    --   34.73  77.00  90.00   34
 14  \w     19.00 102.00   1.00    7.50    --   34.73  57.00-150.00   83
 15  \w     -3.00  24.00   1.00    7.50    --   34.73  96.00  16.00   27
 16  \w     62.00 101.00   1.00    7.50    --   34.73  77.00-150.00   39
 17  \w     -1.00  26.00   1.00    7.50    --   34.73  94.00 -94.84   27
 18  \w     13.00 102.00   1.00    7.50    --   34.73  29.00 163.00   89
 19  \w     10.00  74.00   1.00    7.50    --   34.73  77.00 120.00   64
 20  \w      8.00  53.00   1.00    7.50    --   34.73  77.00  90.00   45
 21  \w    -32.00  54.00   1.00    7.50    --   34.73 -38.00-150.00   86
 22  \w     79.00 105.00   1.00   27.50    --  105.25  77.00 150.00   26
 23  \w    114.00 173.00   1.00   27.50    --  105.25  77.00 -30.00   59
 24  \w    125.00 173.00   1.00   27.50    --  105.25  77.00  30.00   48
 25  \w     79.00 105.00   1.00   27.50    --  105.25  77.00 -30.00   26
 26  \w    116.00 172.00   1.00   27.50    --  105.25  77.00  90.00   56
 27  \w     84.00 113.00   1.00   27.50    --  105.25  30.00-180.00   29
 28  \w     79.00 105.00   1.00   27.50    --  105.25  77.00-120.00   26
 29  \w    144.00 170.00   1.00   27.50    --  105.25  77.00-120.00   26
 30  \w     79.00 105.00   1.00   27.50    --  105.25  77.00-180.00   26
 31  \w     79.00 105.00   1.00   27.50    --  105.25  77.00  30.00   26
 32  \w     79.00 104.00   1.00   27.50    --  105.25  77.00  90.00   25
 33  \w     87.00 113.00   1.00   27.50    --  105.25  61.00  90.00   26
 34  \w    133.00 169.00   1.00   27.50    --  105.25  77.00 -90.00   36
 35  \w     87.00 113.00   1.00   27.50    --  105.25  61.00-150.00   26
 36  \w     38.00 131.00   1.00   27.50    --  105.25 -77.00 150.00   93
 37  \w     79.00 105.00   1.00   27.50    --  105.25  77.00 -90.00   26
 38  \w    131.00 166.00   1.00   27.50    --  105.25  61.00 120.00   35
 39  \w     87.00 116.00   1.00   27.50    --  105.25  61.00 120.00   29
 40  \w     87.00 121.00   1.00   27.50    --  105.25  61.00   0.00   34
 41  \w     87.00 113.00   1.00   27.50    --  105.25  61.00 -90.00   26
 42  \w     36.00 116.00   1.00   27.50    --  105.25-111.00 150.00   80
 43  \w     87.00 113.00   1.00   27.50    --  105.25  61.00  30.00   26
 44  \w    120.00 172.00   1.00   27.50    --  105.25  61.00 150.00   52
 45  \w     57.00 123.00   1.00   27.50    --  105.25 -77.00   0.00   66
 46  \w     87.00 113.00   1.00   27.50    --  105.25  61.00-120.00   26
 47  \w    121.00 173.00   1.00   27.50    --  105.25  77.00   0.00   52
 48  \w     79.00 105.00   1.00   27.50    --  105.25  77.00 120.00   26
 49  \w     87.00 113.00   1.00   27.50    --  105.25  61.00 -30.00   26
 50  \w     87.00 113.00   1.00   27.50    --  105.25  61.00 150.00   26
 51  \w     84.00 112.00   1.00   27.50    --  105.25  30.00  60.00   28
 52  \w     84.00 114.00   1.00   27.50    --  105.25  30.00-120.00   30
 53  \w     84.00 113.00   1.00   27.50    --  105.25  30.00  90.00   29
 54  \w     84.00 113.00   1.00   27.50    --  105.25  30.00-150.00   29
 55  \w     87.00 113.00   1.00   27.50    --  105.25  61.00  60.00   26
 56  \w     79.00 104.00   1.00   27.50    --  105.25  77.00   0.00   25
 57  \w     84.00 111.00   1.00   27.50    --  105.25  30.00 -30.00   27
 58  \w     84.00 111.00   1.00   27.50    --  105.25  30.00 -60.00   27
 59  \w     87.00 113.00   1.00   27.50    --  105.25  61.00 -60.00   26
 60  \w     84.00 119.00   1.00   27.50    --  105.25  30.00   0.00   35
 61  \w     85.00 123.00   1.00   27.50    --  105.25  30.00 120.00   38
 62  \w     82.00 108.00   1.00   27.50    --  105.25 -94.00   0.00   26
 63  \w    122.00 169.00   1.00   27.50    --  105.25  77.00 -60.00   47
 64  \w    123.00 173.00   1.00   27.50    --  105.25  77.00  60.00   50
 65  \w     52.00 111.00   1.00   27.50    --  105.25-111.00 -30.00   59
 66  \w    123.00 173.00   1.00   27.50    --  105.25  77.00-150.00   50
 67  \w     79.00 105.00   1.00   27.50    --  105.25  77.00 -60.00   26
 68  \w     79.00 105.00   1.00   27.50    --  105.25  77.00-150.00   26
 69  \w    129.00 172.00   1.00   27.50    --  105.25  30.00 -90.00   43
 70  \w     36.00  76.00   1.00   27.50    --  105.25 -94.00   0.00   40
 71  \w     84.00 111.00   1.00   27.50    --  105.25  30.00 -90.00   27
 72  \w    123.00 173.00   1.00   27.50    --  105.25  77.00-180.00   50
 73  \w    142.00 171.00   1.00   27.50    --  105.25  77.00 150.00   29
 74  \w     79.00 104.00   1.00   27.50    --  105.25  77.00  60.00   25
 75  \w     87.00 113.00   1.00   27.50    --  105.25  61.00-180.00   26
;
_diffrn_measurement_device 'four-circle diffractometer'
_diffrn_measurement_device_type 'SuperNova, Dual, Cu at zero, EosS2'
_diffrn_measurement_method '\w scans'
_diffrn_orient_matrix_type 'CrysAlisPro convention (1999,Acta A55,543-557)'
_diffrn_orient_matrix_UB_11 0.0207035000
_diffrn_orient_matrix_UB_12 -0.0770000000
_diffrn_orient_matrix_UB_13 0.0023712000
_diffrn_orient_matrix_UB_21 -0.0793293000
_diffrn_orient_matrix_UB_22 -0.0145109000
_diffrn_orient_matrix_UB_23 0.0212889000
_diffrn_orient_matrix_UB_31 -0.0468696000
_diffrn_orient_matrix_UB_32 -0.0095389000
_diffrn_orient_matrix_UB_33 -0.0514033000
_diffrn_radiation_monochromator mirror
_diffrn_radiation_probe x-ray
_diffrn_radiation_type CuK\a
_diffrn_radiation_wavelength 1.54184
_diffrn_reflns_av_R_equivalents 0.0733
_diffrn_reflns_av_unetI/netI 0.0468
_diffrn_reflns_Laue_measured_fraction_full 0.999
_diffrn_reflns_Laue_measured_fraction_max 0.999
_diffrn_reflns_limit_h_max 19
_diffrn_reflns_limit_h_min -19
_diffrn_reflns_limit_k_max 23
_diffrn_reflns_limit_k_min -23
_diffrn_reflns_limit_l_max 32
_diffrn_reflns_limit_l_min -33
_diffrn_reflns_number 126260
_diffrn_reflns_point_group_measured_fraction_full 0.999
_diffrn_reflns_point_group_measured_fraction_max 0.999
_diffrn_reflns_theta_full 66.599
_diffrn_reflns_theta_max 66.599
_diffrn_reflns_theta_min 3.531
_diffrn_source 'micro-focus sealed X-ray tube'
_diffrn_source_type 'SuperNova (Cu) X-ray Source'
_exptl_absorpt_coefficient_mu 0.701
_exptl_absorpt_correction_T_max 1.00000
_exptl_absorpt_correction_T_min 0.69735
_exptl_absorpt_correction_type multi-scan
_exptl_absorpt_process_details
;
CrysAlisPro 1.171.38.46 (Rigaku Oxford Diffraction, 2015)
Empirical absorption correction using spherical harmonics,
 implemented in SCALE3 ABSPACK scaling algorithm.
;
_exptl_crystal_colour green
_exptl_crystal_colour_primary green
_exptl_crystal_density_diffrn 0.919
_exptl_crystal_description block
_exptl_crystal_F_000 2620
_exptl_crystal_size_max 0.2
_exptl_crystal_size_mid 0.05
_exptl_crystal_size_min 0.02
_platon_squeeze_details
;
;
_refine_diff_density_max 2.001
_refine_diff_density_min -0.926
_refine_diff_density_rms 0.086
_refine_ls_extinction_method none
_refine_ls_goodness_of_fit_ref 1.126
_refine_ls_hydrogen_treatment constr
_refine_ls_matrix_type full
_refine_ls_number_parameters 818
_refine_ls_number_reflns 15742
_refine_ls_number_restraints 0
_refine_ls_restrained_S_all 1.126
_refine_ls_R_factor_all 0.1191
_refine_ls_R_factor_gt 0.0939
_refine_ls_shift/su_max 0.000
_refine_ls_shift/su_mean 0.000
_refine_ls_structure_factor_coef Fsqd
_refine_ls_weighting_details 'w=1/[\s^2^(Fo^2^)+(0.2000P)^2^] where P=(Fo^2^+2Fc^2^)/3'
_refine_ls_weighting_scheme calc
_refine_ls_wR_factor_gt 0.2850
_refine_ls_wR_factor_ref 0.3089
_reflns_Friedel_coverage 0.000
_reflns_number_gt 10217
_reflns_number_total 15742
_reflns_threshold_expression 'I > 2\s(I)'
_cod_data_source_file d4sc01450b2.cif
_cod_data_source_block 4b
_cod_depositor_comments 'Adding full bibliography for 1571710--1571717.cif.'
_cod_database_code 1571712
_shelx_shelxl_version_number 2016/6
_chemical_oxdiff_formula 'C100 H100 Ni3 N12'
_shelx_space_group_comment
;
The symmetry employed for this shelxl refinement is uniquely defined
by the following loop, which should always be used as a source of
symmetry information in preference to the above space-group names.
They are only intended as comments.
;
_shelx_estimated_absorpt_t_max 0.986
_shelx_estimated_absorpt_t_min 0.873
_reflns_odcompleteness_completeness 99.91
_reflns_odcompleteness_iscentric 1
_reflns_odcompleteness_theta 66.49
_olex2_refinement_description
;
1. Fixed Uiso
 At 1.2 times of:
  All C(H) groups
 At 1.5 times of:
  All C(H,H,H) groups
2.a Me refined with riding coordinates:
 C52(H52A,H52B,H52C)
2.b Aromatic/amide H refined with riding coordinates:
 C31(H31), C4(H4), C8(H8), C3(H3), C59(H59), C63(H63), C28(H28), C74(H74),
 C13(H13), C49(H49), C35(H35), C27(H27), C61(H61), C33(H33), C76(H76), C17(H17),
  C18(H18), C23(H23), C22(H22), C45(H45), C47(H47)
2.c Idealised Me refined as rotating group:
 C78(H78A,H78B,H78C), C38(H38A,H38B,H38C), C42(H42A,H42B,H42C), C37(H37A,H37B,
 H37C), C79(H79A,H79B,H79C), C39(H39A,H39B,H39C), C80(H80A,H80B,H80C), C69(H69A,
 H69B,H69C), C71(H71A,H71B,H71C), C57(H57A,H57B,H57C), C41(H41A,H41B,H41C),
 C43(H43A,H43B,H43C), C65(H65A,H65B,H65C), C70(H70A,H70B,H70C), C67(H67A,H67B,
 H67C), C55(H55A,H55B,H55C), C66(H66A,H66B,H66C), C56(H56A,H56B,H56C), C51(H51A,
 H51B,H51C), C53(H53A,H53B,H53C)
;
_olex2_submission_special_instructions 'No special instructions were received'
_oxdiff_exptl_absorpt_empirical_details
;
Empirical correction (ABSPACK) includes:
- Absorption correction using spherical harmonics
- Frame scaling
;
_oxdiff_exptl_absorpt_empirical_full_max 1.662
_oxdiff_exptl_absorpt_empirical_full_min 0.639

loop_
_space_group_symop_operation_xyz
'x, y, z'
'-x+1/2, y, -z+1/2'
'-x, -y, -z'
'x-1/2, -y, z-1/2'

loop_
_atom_site_label
_atom_site_type_symbol
_atom_site_fract_x
_atom_site_fract_y
_atom_site_fract_z
_atom_site_U_iso_or_equiv
_atom_site_adp_type
_atom_site_occupancy
_atom_site_site_symmetry_order
_atom_site_calc_flag
_atom_site_refinement_flags_posn
_atom_site_refinement_flags_adp
_atom_site_refinement_flags_occupancy
_atom_site_disorder_assembly
_atom_site_disorder_group
Ni1 Ni 0.250000 0.85679(5) 0.250000 0.0330(3) Uani 1 2 d S T P . .
Ni2 Ni 0.10906(4) 0.72644(5) 0.51249(2) 0.0509(3) Uani 1 1 d . . . . .
N1 N 0.33277(17) 0.85803(18) 0.30515(11) 0.0349(7) Uani 1 1 d . . . . .
N2 N 0.16808(17) 0.85653(19) 0.29092(11) 0.0383(8) Uani 1 1 d . . . . .
N3 N 0.25145(18) 0.8235(2) 0.36451(12) 0.0417(8) Uani 1 1 d . . . . .
N4 N 0.1890(2) 0.7480(2) 0.47203(13) 0.0519(10) Uani 1 1 d . . . . .
N6 N 0.0286(2) 0.7017(2) 0.55254(13) 0.0530(10) Uani 1 1 d . . . . .
N7 N 0.03434(19) 0.7924(2) 0.47767(13) 0.0520(10) Uani 1 1 d . . . . .
C5 C 0.3240(2) 0.8462(2) 0.35133(14) 0.0379(9) Uani 1 1 d . . . . .
C2 C 0.4140(2) 0.8799(2) 0.30639(13) 0.0358(8) Uani 1 1 d . . . . .
C6 C 0.1781(2) 0.8392(2) 0.33753(14) 0.0403(9) Uani 1 1 d . . . . .
N5 N 0.1857(2) 0.6633(2) 0.54855(14) 0.0545(10) Uani 1 1 d . . . . .
C11 C 0.1747(2) 0.7835(3) 0.42855(14) 0.0454(10) Uani 1 1 d . . . . .
C10 C 0.1030(2) 0.8158(3) 0.40728(14) 0.0460(11) Uani 1 1 d . . . . .
C31 C -0.1482(2) 0.8580(3) 0.58801(16) 0.0520(11) Uani 1 1 d . . . . .
H31 H -0.101389 0.853342 0.612037 0.062 Uiso 1 1 calc R . . . .
C30 C -0.1460(3) 0.8294(3) 0.54303(16) 0.0555(13) Uani 1 1 d . . . . .
C9 C 0.08306(19) 0.8712(2) 0.27992(14) 0.0372(9) Uani 1 1 d . . . . .
C29 C 0.0405(2) 0.8262(3) 0.43422(15) 0.0496(11) Uani 1 1 d . . . . .
C1 C 0.45416(19) 0.8854(2) 0.26693(14) 0.0377(9) Uani 1 1 d . . . . .
C14 C 0.2717(2) 0.7314(3) 0.47796(15) 0.0468(10) Uani 1 1 d . . . . .
C77 C 0.6005(2) 0.8454(3) 0.28453(15) 0.0519(12) Uani 1 1 d . . . . .
C4 C 0.3954(2) 0.8621(2) 0.38356(14) 0.0398(9) Uani 1 1 d . . . . .
H4 H 0.403076 0.858465 0.417803 0.048 Uiso 1 1 calc R . . . .
C26 C -0.0333(2) 0.8213(3) 0.49355(15) 0.0558(13) Uani 1 1 d . . . . .
C58 C 0.3999(2) 0.6763(2) 0.51790(14) 0.0421(9) Uani 1 1 d . . . . .
C34 C -0.2849(2) 0.8717(3) 0.51761(16) 0.0516(12) Uani 1 1 d . . . . .
C8 C 0.0441(2) 0.8606(2) 0.32045(15) 0.0426(10) Uani 1 1 d . . . . .
H8 H -0.012636 0.866646 0.321842 0.051 Uiso 1 1 calc R . . . .
C72 C 0.5445(2) 0.9010(3) 0.27713(14) 0.0446(11) Uani 1 1 d . . . . .
C25 C -0.0710(3) 0.7954(3) 0.53171(17) 0.0583(13) Uani 1 1 d . . . . .
C3 C 0.4512(2) 0.8836(2) 0.35556(13) 0.0380(9) Uani 1 1 d . . . . .
H3 H 0.505416 0.898570 0.366843 0.046 Uiso 1 1 calc R . . . .
C12 C 0.2492(2) 0.7884(3) 0.40837(14) 0.0456(10) Uani 1 1 d . . . . .
C7 C 0.1032(2) 0.8397(3) 0.35849(14) 0.0420(10) Uani 1 1 d . . . . .
C73 C 0.5710(2) 0.9670(3) 0.28377(16) 0.0525(12) Uani 1 1 d . . . . .
C59 C 0.4547(3) 0.6972(2) 0.55799(15) 0.0429(9) Uani 1 1 d . . . . .
H59 H 0.434737 0.721218 0.583421 0.051 Uiso 1 1 calc R . . . .
C15 C 0.3116(3) 0.6911(3) 0.51513(15) 0.0499(11) Uani 1 1 d . . . . .
C63 C 0.4301(3) 0.6410(2) 0.48031(16) 0.0493(10) Uani 1 1 d . . . . .
H63 H 0.392957 0.625795 0.453165 0.059 Uiso 1 1 calc R . . . .
C28 C -0.0205(3) 0.8773(3) 0.42432(16) 0.0544(12) Uani 1 1 d . . . . .
H28 H -0.028448 0.907072 0.397161 0.065 Uiso 1 1 calc R . . . .
C74 C 0.6552(3) 0.9789(3) 0.29881(17) 0.0627(14) Uani 1 1 d . . . . .
H74 H 0.673934 1.024706 0.304002 0.075 Uiso 1 1 calc R . . . .
C32 C -0.2168(3) 0.8937(3) 0.59979(16) 0.0515(11) Uani 1 1 d . . . . .
C13 C 0.3098(2) 0.7572(3) 0.43947(15) 0.0465(10) Uani 1 1 d . . . . .
H13 H 0.366099 0.753634 0.435977 0.056 Uiso 1 1 calc R . . . .
C78 C 0.8013(3) 0.9416(5) 0.32396(19) 0.093(3) Uani 1 1 d . . . . .
H78A H 0.815403 0.986771 0.312205 0.140 Uiso 1 1 calc GR . . . .
H78B H 0.835416 0.906553 0.311641 0.140 Uiso 1 1 calc GR . . . .
H78C H 0.811039 0.941290 0.359381 0.140 Uiso 1 1 calc GR . . . .
C49 C 0.0760(3) 0.5480(3) 0.67416(16) 0.0492(10) Uani 1 1 d . . . . .
H49 H 0.066275 0.592531 0.685746 0.059 Uiso 1 1 calc R . . . .
C16 C 0.2690(3) 0.6587(3) 0.54809(16) 0.0504(11) Uani 1 1 d . . . . .
C24 C -0.0448(3) 0.7346(3) 0.55542(17) 0.0613(14) Uani 1 1 d . . . . .
C35 C -0.2159(3) 0.8358(3) 0.50754(17) 0.0589(13) Uani 1 1 d . . . . .
H35 H -0.216199 0.815481 0.476635 0.071 Uiso 1 1 calc R . . . .
C27 C -0.0654(3) 0.8753(3) 0.46140(16) 0.0570(13) Uani 1 1 d . . . . .
H27 H -0.110007 0.904547 0.465324 0.068 Uiso 1 1 calc R . . . .
C60 C 0.5366(3) 0.6837(2) 0.56129(16) 0.0449(10) Uani 1 1 d . . . . .
C19 C 0.1697(3) 0.6141(3) 0.58150(16) 0.0579(13) Uani 1 1 d . . . . .
C36 C -0.3568(3) 0.8815(3) 0.47610(17) 0.0543(12) Uani 1 1 d . . . . .
C75 C 0.7106(3) 0.9264(4) 0.30617(17) 0.074(2) Uani 1 1 d . . . . .
C61 C 0.5655(3) 0.6479(3) 0.52313(17) 0.0513(11) Uani 1 1 d . . . . .
H61 H 0.622121 0.637187 0.525743 0.062 Uiso 1 1 calc R . . . .
C33 C -0.2839(3) 0.8992(3) 0.56320(16) 0.0531(12) Uani 1 1 d . . . . .
H33 H -0.331149 0.923069 0.569989 0.064 Uiso 1 1 calc R . . . .
C38 C -0.3925(3) 0.8125(3) 0.46193(19) 0.0635(14) Uani 1 1 d . . . . .
H38A H -0.350626 0.783606 0.450577 0.095 Uiso 1 1 calc GR . . . .
H38B H -0.438935 0.817878 0.435992 0.095 Uiso 1 1 calc GR . . . .
H38C H -0.411345 0.790891 0.489970 0.095 Uiso 1 1 calc GR . . . .
C21 C 0.0289(3) 0.6432(3) 0.58141(17) 0.0570(12) Uani 1 1 d . . . . .
C76 C 0.6839(3) 0.8601(4) 0.29846(18) 0.0640(15) Uani 1 1 d . . . . .
H76 H 0.722453 0.823700 0.302620 0.077 Uiso 1 1 calc R . . . .
C62 C 0.5136(3) 0.6281(2) 0.48230(17) 0.0491(10) Uani 1 1 d . . . . .
C40 C -0.2144(3) 0.9261(3) 0.65083(16) 0.0556(12) Uani 1 1 d . . . . .
C68 C 0.5946(3) 0.7052(3) 0.60709(17) 0.0562(12) Uani 1 1 d . . . . .
C20 C 0.0932(3) 0.5994(3) 0.59412(16) 0.0560(12) Uani 1 1 d . . . . .
C17 C 0.3040(3) 0.6079(3) 0.58122(17) 0.0567(12) Uani 1 1 d . . . . .
H17 H 0.360279 0.595585 0.587767 0.068 Uiso 1 1 calc R . . . .
C42 C -0.1946(3) 0.8710(3) 0.68859(16) 0.0558(12) Uani 1 1 d . . . . .
H42A H -0.237412 0.835795 0.684208 0.084 Uiso 1 1 calc GR . . . .
H42B H -0.191706 0.891191 0.720873 0.084 Uiso 1 1 calc GR . . . .
H42C H -0.141648 0.850102 0.685213 0.084 Uiso 1 1 calc GR . . . .
C37 C -0.3242(3) 0.9152(3) 0.43296(18) 0.0654(15) Uani 1 1 d . . . . .
H37A H -0.292728 0.956304 0.443983 0.098 Uiso 1 1 calc GR . . . .
H37B H -0.370392 0.928014 0.408411 0.098 Uiso 1 1 calc GR . . . .
H37C H -0.288772 0.882822 0.419019 0.098 Uiso 1 1 calc GR . . . .
C79 C 0.5129(3) 1.0280(3) 0.2782(2) 0.0671(14) Uani 1 1 d . . . . .
H79A H 0.470383 1.020716 0.250284 0.101 Uiso 1 1 calc GR . . . .
H79B H 0.543608 1.069796 0.273263 0.101 Uiso 1 1 calc GR . . . .
H79C H 0.487199 1.032903 0.307478 0.101 Uiso 1 1 calc GR . . . .
C39 C -0.4243(3) 0.9291(4) 0.4908(2) 0.0726(16) Uani 1 1 d . . . . .
H39A H -0.446684 0.908892 0.518161 0.109 Uiso 1 1 calc GR . . . .
H39B H -0.468240 0.934409 0.463380 0.109 Uiso 1 1 calc GR . . . .
H39C H -0.400655 0.974070 0.500123 0.109 Uiso 1 1 calc GR . . . .
C80 C 0.5731(3) 0.7727(3) 0.2799(2) 0.0674(15) Uani 1 1 d . . . . .
H80A H 0.539303 0.762233 0.305023 0.101 Uiso 1 1 calc GR . . . .
H80B H 0.621135 0.742481 0.283736 0.101 Uiso 1 1 calc GR . . . .
H80C H 0.540938 0.765408 0.247986 0.101 Uiso 1 1 calc GR . . . .
C54 C 0.0699(4) 0.4970(3) 0.75692(18) 0.0673(14) Uani 1 1 d . . . . .
C48 C 0.0771(3) 0.4908(3) 0.70445(19) 0.0628(13) Uani 1 1 d . . . . .
C69 C 0.6847(3) 0.7012(4) 0.6002(2) 0.0800(19) Uani 1 1 d . . . . .
H69A H 0.696548 0.655326 0.588650 0.120 Uiso 1 1 calc GR . . . .
H69B H 0.719498 0.710105 0.631069 0.120 Uiso 1 1 calc GR . . . .
H69C H 0.695871 0.735442 0.576368 0.120 Uiso 1 1 calc GR . . . .
C18 C 0.2426(3) 0.5808(3) 0.60149(19) 0.0626(13) Uani 1 1 d . . . . .
H18 H 0.247458 0.545427 0.625092 0.075 Uiso 1 1 calc R . . . .
C23 C -0.0887(3) 0.6938(3) 0.5872(2) 0.0588(13) Uani 1 1 d . . . . .
H23 H -0.139276 0.706125 0.597319 0.071 Uiso 1 1 calc R . . . .
C44 C 0.0896(3) 0.5379(3) 0.62617(18) 0.0581(12) Uani 1 1 d . . . . .
C64 C 0.5446(4) 0.5927(3) 0.43972(19) 0.0610(13) Uani 1 1 d . . . . .
C71 C 0.5783(4) 0.6575(4) 0.6481(2) 0.0772(18) Uani 1 1 d . . . . .
H71A H 0.520717 0.661112 0.652645 0.116 Uiso 1 1 calc GR . . . .
H71B H 0.613490 0.670651 0.678019 0.116 Uiso 1 1 calc GR . . . .
H71C H 0.590412 0.610135 0.639818 0.116 Uiso 1 1 calc GR . . . .
C22 C -0.0489(3) 0.6394(3) 0.59919(19) 0.0638(14) Uani 1 1 d . . . . .
H22 H -0.067092 0.602373 0.616911 0.077 Uiso 1 1 calc R . . . .
C57 C 0.0518(7) 0.5646(5) 0.7723(3) 0.131(4) Uani 1 1 d . . . . .
H57A H 0.093364 0.596608 0.764103 0.196 Uiso 1 1 calc GR . . . .
H57B H 0.051810 0.564715 0.807320 0.196 Uiso 1 1 calc GR . . . .
H57C H -0.002322 0.578599 0.755900 0.196 Uiso 1 1 calc GR . . . .
C46 C 0.1095(3) 0.4159(3) 0.6386(2) 0.0630(13) Uani 1 1 d . . . . .
C45 C 0.1054(3) 0.4728(3) 0.60918(19) 0.0590(12) Uani 1 1 d . . . . .
H45 H 0.113470 0.467498 0.576444 0.071 Uiso 1 1 calc R . . . .
C41 C -0.1461(4) 0.9806(4) 0.6568(2) 0.0796(17) Uani 1 1 d . . . . .
H41A H -0.092924 0.958236 0.656526 0.119 Uiso 1 1 calc GR . . . .
H41B H -0.145880 1.004576 0.687640 0.119 Uiso 1 1 calc GR . . . .
H41C H -0.155878 1.013547 0.630188 0.119 Uiso 1 1 calc GR . . . .
C43 C -0.2954(4) 0.9586(3) 0.6576(2) 0.0700(15) Uani 1 1 d . . . . .
H43A H -0.308264 0.995669 0.634049 0.105 Uiso 1 1 calc GR . . . .
H43B H -0.291382 0.977260 0.690403 0.105 Uiso 1 1 calc GR . . . .
H43C H -0.338784 0.923967 0.652723 0.105 Uiso 1 1 calc GR . . . .
C47 C 0.0964(4) 0.4269(3) 0.6872(2) 0.0680(14) Uani 1 1 d . . . . .
H47 H 0.101135 0.389039 0.708818 0.082 Uiso 1 1 calc R . . . .
C65 C 0.5399(6) 0.6455(4) 0.3987(2) 0.090(2) Uani 1 1 d . . . . .
H65A H 0.483698 0.647593 0.381577 0.136 Uiso 1 1 calc GR . . . .
H65B H 0.577141 0.632017 0.376102 0.136 Uiso 1 1 calc GR . . . .
H65C H 0.555872 0.690673 0.412282 0.136 Uiso 1 1 calc GR . . . .
C70 C 0.5773(3) 0.7800(4) 0.6197(2) 0.0756(17) Uani 1 1 d . . . . .
H70A H 0.600601 0.810757 0.597514 0.113 Uiso 1 1 calc GR . . . .
H70B H 0.602393 0.789679 0.652965 0.113 Uiso 1 1 calc GR . . . .
H70C H 0.518008 0.787319 0.616532 0.113 Uiso 1 1 calc GR . . . .
C50 C 0.1332(4) 0.3438(3) 0.6204(2) 0.0759(16) Uani 1 1 d . . . . .
C67 C 0.4974(5) 0.5290(4) 0.4244(3) 0.092(2) Uani 1 1 d . . . . .
H67A H 0.499862 0.497617 0.451916 0.138 Uiso 1 1 calc GR . . . .
H67B H 0.521320 0.506668 0.398291 0.138 Uiso 1 1 calc GR . . . .
H67C H 0.440185 0.540869 0.412808 0.138 Uiso 1 1 calc GR . . . .
C52 C 0.2135(6) 0.3279(5) 0.6401(4) 0.119(3) Uani 1 1 d . . . . .
H52A H 0.218682 0.328499 0.675479 0.179 Uiso 1 1 calc R . . . .
H52B H 0.227526 0.282231 0.629277 0.179 Uiso 1 1 calc R . . . .
H52C H 0.250908 0.361834 0.629482 0.179 Uiso 1 1 calc R . . . .
C55 C 0.1474(5) 0.4734(5) 0.7890(3) 0.101(2) Uani 1 1 d . . . . .
H55A H 0.145354 0.423608 0.793427 0.152 Uiso 1 1 calc GR . . . .
H55B H 0.151363 0.496027 0.820574 0.152 Uiso 1 1 calc GR . . . .
H55C H 0.195349 0.485240 0.773792 0.152 Uiso 1 1 calc GR . . . .
C66 C 0.6361(4) 0.5738(5) 0.4516(3) 0.110(3) Uani 1 1 d . . . . .
H66A H 0.667549 0.614455 0.463608 0.165 Uiso 1 1 calc GR . . . .
H66B H 0.655712 0.557110 0.422258 0.165 Uiso 1 1 calc GR . . . .
H66C H 0.643140 0.537921 0.476323 0.165 Uiso 1 1 calc GR . . . .
C56 C 0.0004(5) 0.4487(5) 0.7683(3) 0.107(3) Uani 1 1 d . . . . .
H56A H -0.047156 0.453274 0.743014 0.161 Uiso 1 1 calc GR . . . .
H56B H -0.015370 0.461157 0.799628 0.161 Uiso 1 1 calc GR . . . .
H56C H 0.019841 0.401202 0.769474 0.161 Uiso 1 1 calc GR . . . .
C51 C 0.1271(5) 0.3425(5) 0.5655(3) 0.111(3) Uani 1 1 d . . . . .
H51A H 0.069756 0.336175 0.551089 0.167 Uiso 1 1 calc GR . . . .
H51B H 0.160119 0.304600 0.555817 0.167 Uiso 1 1 calc GR . . . .
H51C H 0.147489 0.385926 0.554264 0.167 Uiso 1 1 calc GR . . . .
C53 C 0.0729(8) 0.2911(5) 0.6387(4) 0.156(5) Uani 1 1 d . . . . .
H53A H 0.073652 0.296877 0.673601 0.234 Uiso 1 1 calc GR . . . .
H53B H 0.090019 0.244379 0.632102 0.234 Uiso 1 1 calc GR . . . .
H53C H 0.017243 0.299077 0.621921 0.234 Uiso 1 1 calc GR . . . .

loop_
_atom_site_aniso_label
_atom_site_aniso_U_11
_atom_site_aniso_U_22
_atom_site_aniso_U_33
_atom_site_aniso_U_23
_atom_site_aniso_U_13
_atom_site_aniso_U_12
Ni1 0.0151(4) 0.0670(6) 0.0154(4) 0.000 -0.0027(3) 0.000
Ni2 0.0294(4) 0.1012(6) 0.0212(4) 0.0081(4) 0.0003(3) -0.0116(3)
N1 0.0163(13) 0.065(2) 0.0211(16) 0.0004(14) -0.0043(11) -0.0031(12)
N2 0.0185(13) 0.077(2) 0.0181(16) -0.0001(15) -0.0031(11) 0.0005(13)
N3 0.0194(14) 0.082(2) 0.0220(17) 0.0039(16) -0.0012(12) -0.0028(14)
N4 0.0271(15) 0.104(3) 0.0239(18) 0.0089(18) 0.0016(13) -0.0109(17)
N6 0.0333(17) 0.096(3) 0.0282(19) 0.0059(19) -0.0004(14) -0.0038(18)
N7 0.0245(15) 0.104(3) 0.0259(18) 0.0078(19) -0.0034(13) -0.0073(17)
C5 0.0205(16) 0.070(3) 0.0217(19) 0.0024(17) -0.0014(14) -0.0010(15)
C2 0.0163(15) 0.067(2) 0.0226(19) 0.0017(17) -0.0024(13) 0.0004(15)
C6 0.0215(16) 0.077(3) 0.0212(19) 0.0083(18) -0.0003(14) -0.0002(16)
N5 0.0389(18) 0.093(3) 0.030(2) 0.0078(19) 0.0010(15) -0.0121(18)
C11 0.0233(17) 0.094(3) 0.0177(18) 0.0093(19) -0.0024(14) -0.0055(18)
C10 0.0240(17) 0.091(3) 0.0200(19) 0.005(2) -0.0057(14) -0.0096(18)
C31 0.0299(19) 0.095(4) 0.030(2) 0.004(2) 0.0007(16) -0.003(2)
C30 0.032(2) 0.111(4) 0.022(2) 0.005(2) 0.0013(16) -0.005(2)
C9 0.0138(15) 0.073(3) 0.0235(19) 0.0023(17) -0.0030(13) -0.0022(15)
C29 0.0243(17) 0.105(4) 0.020(2) 0.002(2) 0.0020(15) -0.0063(19)
C1 0.0129(15) 0.071(3) 0.027(2) 0.0044(18) -0.0042(13) 0.0039(15)
C14 0.0292(18) 0.083(3) 0.025(2) 0.014(2) -0.0059(15) -0.0088(18)
C77 0.0226(18) 0.109(4) 0.021(2) -0.002(2) -0.0055(15) 0.016(2)
C4 0.0198(16) 0.081(3) 0.0166(18) 0.0013(17) -0.0035(13) 0.0010(16)
C26 0.0267(18) 0.118(4) 0.022(2) -0.005(2) 0.0018(16) -0.009(2)
C58 0.038(2) 0.063(3) 0.022(2) 0.0083(17) -0.0037(15) -0.0053(18)
C34 0.0265(18) 0.094(3) 0.032(2) 0.009(2) -0.0040(16) -0.0122(19)
C8 0.0156(15) 0.085(3) 0.027(2) -0.0064(19) 0.0002(14) -0.0031(16)
C72 0.0168(16) 0.096(3) 0.0194(19) 0.0037(19) -0.0013(13) -0.0039(18)
C25 0.029(2) 0.107(4) 0.038(3) -0.014(3) 0.0014(18) -0.005(2)
C3 0.0180(15) 0.073(3) 0.0204(18) 0.0034(17) -0.0067(13) 0.0007(15)
C12 0.0244(17) 0.090(3) 0.0209(19) 0.010(2) -0.0031(14) -0.0068(18)
C7 0.0195(16) 0.084(3) 0.0214(19) 0.0036(18) -0.0007(14) -0.0066(17)
C73 0.0283(19) 0.097(4) 0.030(2) 0.008(2) -0.0026(16) -0.010(2)
C59 0.043(2) 0.057(2) 0.027(2) 0.0058(18) -0.0015(16) -0.0029(18)
C15 0.043(2) 0.080(3) 0.025(2) 0.004(2) 0.0003(17) -0.011(2)
C63 0.063(3) 0.057(3) 0.026(2) 0.0010(18) -0.0021(19) -0.010(2)
C28 0.034(2) 0.107(4) 0.023(2) 0.002(2) 0.0042(16) -0.006(2)
C74 0.034(2) 0.117(4) 0.036(3) -0.002(3) 0.0004(18) -0.021(3)
C32 0.034(2) 0.092(3) 0.027(2) 0.006(2) 0.0015(16) -0.010(2)
C13 0.0249(17) 0.086(3) 0.028(2) 0.013(2) 0.0007(15) -0.0034(18)
C78 0.019(2) 0.217(9) 0.041(3) -0.010(4) -0.0024(19) -0.020(3)
C49 0.039(2) 0.074(3) 0.036(2) 0.006(2) 0.0116(18) 0.0077(19)
C16 0.040(2) 0.081(3) 0.029(2) 0.009(2) 0.0012(17) -0.004(2)
C24 0.031(2) 0.124(5) 0.027(2) 0.011(3) -0.0014(17) -0.005(2)
C35 0.033(2) 0.112(4) 0.029(2) 0.000(2) -0.0030(17) -0.006(2)
C27 0.0293(19) 0.110(4) 0.033(2) -0.007(2) 0.0064(17) 0.005(2)
C60 0.040(2) 0.059(3) 0.033(2) 0.0095(19) -0.0031(17) 0.0029(18)
C19 0.054(3) 0.094(4) 0.026(2) 0.006(2) 0.0072(19) -0.018(2)
C36 0.033(2) 0.092(4) 0.033(2) 0.007(2) -0.0098(17) -0.008(2)
C75 0.020(2) 0.176(7) 0.024(2) 0.001(3) -0.0008(16) -0.009(3)
C61 0.045(2) 0.068(3) 0.040(3) 0.009(2) 0.0031(19) 0.004(2)
C33 0.033(2) 0.090(3) 0.035(2) 0.010(2) 0.0010(17) -0.013(2)
C38 0.042(2) 0.094(4) 0.047(3) 0.015(3) -0.017(2) -0.012(2)
C21 0.055(3) 0.085(3) 0.033(2) 0.004(2) 0.014(2) -0.020(2)
C76 0.0218(19) 0.129(5) 0.040(3) -0.010(3) 0.0002(18) 0.009(2)
C62 0.055(3) 0.057(3) 0.036(2) 0.0063(19) 0.008(2) 0.0036(19)
C40 0.051(2) 0.084(3) 0.028(2) -0.001(2) -0.0056(19) -0.012(2)
C68 0.040(2) 0.091(4) 0.035(2) 0.011(2) -0.0038(18) -0.005(2)
C20 0.046(2) 0.095(4) 0.027(2) 0.007(2) 0.0025(18) -0.005(2)
C17 0.048(2) 0.084(3) 0.037(3) 0.015(2) 0.0042(19) -0.006(2)
C42 0.052(2) 0.089(4) 0.027(2) -0.008(2) 0.0080(19) 0.002(2)
C37 0.048(3) 0.105(4) 0.038(3) 0.010(3) -0.013(2) -0.022(3)
C79 0.050(3) 0.075(3) 0.072(4) 0.008(3) -0.006(2) -0.015(2)
C39 0.043(2) 0.127(5) 0.043(3) 0.008(3) -0.012(2) -0.003(3)
C80 0.041(2) 0.094(4) 0.064(4) -0.007(3) -0.006(2) 0.018(2)
C54 0.080(4) 0.088(4) 0.032(3) 0.013(3) 0.003(2) 0.006(3)
C48 0.071(3) 0.077(3) 0.044(3) -0.005(2) 0.019(2) -0.011(3)
C69 0.043(3) 0.140(6) 0.051(3) -0.007(4) -0.013(2) -0.005(3)
C18 0.055(3) 0.092(4) 0.041(3) 0.020(3) 0.008(2) -0.002(3)
C23 0.043(2) 0.079(3) 0.061(3) -0.003(3) 0.030(2) 0.000(2)
C44 0.044(2) 0.088(4) 0.042(3) 0.003(2) 0.005(2) -0.002(2)
C64 0.076(3) 0.065(3) 0.043(3) 0.001(2) 0.013(2) 0.002(2)
C71 0.066(3) 0.120(5) 0.040(3) 0.017(3) -0.010(2) -0.014(3)
C22 0.039(2) 0.108(4) 0.044(3) 0.020(3) 0.008(2) 0.008(3)
C57 0.211(11) 0.146(8) 0.047(4) -0.004(4) 0.059(6) 0.001(7)
C46 0.058(3) 0.080(4) 0.051(3) 0.005(3) 0.008(2) -0.003(2)
C45 0.054(3) 0.077(3) 0.047(3) 0.002(2) 0.011(2) 0.000(2)
C41 0.073(4) 0.100(5) 0.060(4) -0.007(3) -0.009(3) -0.025(3)
C43 0.076(4) 0.083(4) 0.048(3) -0.001(3) -0.003(3) 0.015(3)
C47 0.072(3) 0.073(3) 0.059(3) 0.017(3) 0.010(3) -0.002(3)
C65 0.151(7) 0.082(4) 0.046(3) -0.001(3) 0.042(4) 0.013(4)
C70 0.051(3) 0.107(5) 0.065(4) -0.012(3) -0.004(3) -0.016(3)
C50 0.091(4) 0.068(4) 0.067(4) -0.004(3) 0.006(3) -0.011(3)
C67 0.120(6) 0.082(4) 0.078(5) -0.009(4) 0.032(4) -0.013(4)
C52 0.130(7) 0.097(6) 0.129(8) -0.041(5) 0.014(6) 0.011(5)
C55 0.090(5) 0.144(7) 0.072(5) 0.013(5) 0.015(4) -0.004(5)
C66 0.070(4) 0.159(8) 0.104(6) -0.039(6) 0.019(4) 0.035(4)
C56 0.124(6) 0.149(7) 0.055(4) 0.007(4) 0.031(4) -0.027(6)
C51 0.089(5) 0.136(7) 0.101(6) -0.039(5) -0.013(4) 0.006(5)
C53 0.225(12) 0.083(5) 0.185(11) -0.047(6) 0.112(10) -0.064(7)

loop_
_atom_type_symbol
_atom_type_description
_atom_type_scat_dispersion_real
_atom_type_scat_dispersion_imag
_atom_type_scat_source
C C 0.0181 0.0091 'International Tables Vol C Tables 4.2.6.8 and 6.1.1.4'
H H 0.0000 0.0000 'International Tables Vol C Tables 4.2.6.8 and 6.1.1.4'
N N 0.0311 0.0180 'International Tables Vol C Tables 4.2.6.8 and 6.1.1.4'
Ni Ni -3.0029 0.5091 'International Tables Vol C Tables 4.2.6.8 and 6.1.1.4'

loop_
_geom_angle_atom_site_label_1
_geom_angle_atom_site_label_2
_geom_angle_atom_site_label_3
_geom_angle
_geom_angle_site_symmetry_1
_geom_angle_site_symmetry_3
_geom_angle_publ_flag
N1 Ni1 N1 178.5(2) . 2 ?
N2 Ni1 N1 89.94(13) . 2 ?
N2 Ni1 N1 90.06(13) . . ?
N2 Ni1 N1 89.94(13) 2 . ?
N2 Ni1 N1 90.06(13) 2 2 ?
N2 Ni1 N2 179.7(2) . 2 ?
N4 Ni2 N6 178.2(2) . . ?
N4 Ni2 N7 89.95(16) . . ?
N4 Ni2 N5 89.67(17) . . ?
N6 Ni2 N7 90.96(16) . . ?
N6 Ni2 N5 89.48(16) . . ?
N5 Ni2 N7 177.94(19) . . ?
C5 N1 Ni1 127.8(2) . . ?
C5 N1 C2 105.5(3) . . ?
C2 N1 Ni1 126.4(3) . . ?
C6 N2 Ni1 126.4(2) . . ?
C6 N2 C9 103.9(3) . . ?
C9 N2 Ni1 129.6(3) . . ?
C5 N3 C12 121.6(3) . . ?
C6 N3 C5 121.0(3) . . ?
C6 N3 C12 117.1(3) . . ?
C11 N4 Ni2 126.0(3) . . ?
C11 N4 C14 105.0(3) . . ?
C14 N4 Ni2 129.1(3) . . ?
C24 N6 Ni2 127.1(4) . . ?
C24 N6 C21 106.0(4) . . ?
C21 N6 Ni2 126.7(3) . . ?
C29 N7 Ni2 128.8(3) . . ?
C26 N7 Ni2 126.3(3) . . ?
C26 N7 C29 104.6(4) . . ?
N1 C5 N3 122.3(3) . . ?
N1 C5 C4 112.3(3) . . ?
N3 C5 C4 125.3(3) . . ?
N1 C2 C3 108.3(3) . . ?
C1 C2 N1 125.2(3) . . ?
C1 C2 C3 125.7(3) . . ?
N2 C6 N3 124.8(3) . . ?
N2 C6 C7 113.9(3) . . ?
N3 C6 C7 121.3(3) . . ?
C16 N5 Ni2 127.7(3) . . ?
C16 N5 C19 104.5(4) . . ?
C19 N5 Ni2 127.8(3) . . ?
N4 C11 C10 128.5(3) . . ?
N4 C11 C12 109.6(3) . . ?
C10 C11 C12 121.8(4) . . ?
C11 C10 C7 115.4(3) . . ?
C29 C10 C11 119.3(4) . . ?
C29 C10 C7 125.1(4) . . ?
C30 C31 C32 122.8(4) . . ?
C31 C30 C25 120.7(4) . . ?
C31 C30 C35 118.5(4) . . ?
C35 C30 C25 120.8(4) . . ?
C1 C9 N2 122.0(3) 2 . ?
C1 C9 C8 127.0(3) 2 . ?
C8 C9 N2 110.6(3) . . ?
N7 C29 C28 111.2(4) . . ?
C10 C29 N7 124.1(4) . . ?
C10 C29 C28 124.4(4) . . ?
C2 C1 C9 122.9(3) . 2 ?
C2 C1 C72 116.4(3) . . ?
C9 C1 C72 120.4(3) 2 . ?
N4 C14 C13 111.3(4) . . ?
C15 C14 N4 124.8(4) . . ?
C15 C14 C13 123.8(4) . . ?
C72 C77 C80 122.2(4) . . ?
C76 C77 C72 118.3(5) . . ?
C76 C77 C80 119.5(5) . . ?
C3 C4 C5 105.8(3) . . ?
N7 C26 C25 124.6(5) . . ?
N7 C26 C27 109.9(4) . . ?
C25 C26 C27 125.1(4) . . ?
C59 C58 C15 120.2(4) . . ?
C59 C58 C63 119.0(4) . . ?
C63 C58 C15 120.8(4) . . ?
C35 C34 C36 117.9(4) . . ?
C33 C34 C35 118.8(4) . . ?
C33 C34 C36 123.3(4) . . ?
C7 C8 C9 108.0(3) . . ?
C77 C72 C1 118.5(4) . . ?
C73 C72 C1 120.4(4) . . ?
C73 C72 C77 120.8(4) . . ?
C26 C25 C30 118.7(5) . . ?
C24 C25 C30 119.4(4) . . ?
C24 C25 C26 121.6(5) . . ?
C4 C3 C2 108.0(3) . . ?
N3 C12 C11 120.7(4) . . ?
C13 C12 N3 131.2(3) . . ?
C13 C12 C11 108.0(3) . . ?
C10 C7 C6 120.2(3) . . ?
C8 C7 C6 103.7(3) . . ?
C8 C7 C10 135.8(3) . . ?
C72 C73 C74 118.6(5) . . ?
C72 C73 C79 122.6(4) . . ?
C74 C73 C79 118.7(5) . . ?
C60 C59 C58 121.1(4) . . ?
C14 C15 C58 120.4(4) . . ?
C14 C15 C16 121.6(4) . . ?
C16 C15 C58 117.8(4) . . ?
C62 C63 C58 121.0(4) . . ?
C27 C28 C29 106.4(4) . . ?
C75 C74 C73 121.9(6) . . ?
C31 C32 C40 120.1(4) . . ?
C33 C32 C31 116.4(4) . . ?
C33 C32 C40 123.4(4) . . ?
C12 C13 C14 106.1(3) . . ?
C48 C49 C44 118.5(5) . . ?
N5 C16 C15 125.3(4) . . ?
N5 C16 C17 110.5(4) . . ?
C15 C16 C17 123.6(4) . . ?
N6 C24 C25 125.5(4) . . ?
N6 C24 C23 107.4(5) . . ?
C25 C24 C23 127.2(4) . . ?
C34 C35 C30 120.4(5) . . ?
C28 C27 C26 107.8(4) . . ?
C59 C60 C61 118.9(4) . . ?
C59 C60 C68 119.4(4) . . ?
C61 C60 C68 121.7(4) . . ?
N5 C19 C20 125.7(5) . . ?
N5 C19 C18 110.4(4) . . ?
C20 C19 C18 123.9(5) . . ?
C34 C36 C39 112.1(4) . . ?
C38 C36 C34 108.4(4) . . ?
C38 C36 C37 110.2(4) . . ?
C38 C36 C39 109.7(4) . . ?
C37 C36 C34 108.9(3) . . ?
C37 C36 C39 107.4(5) . . ?
C74 C75 C78 120.1(7) . . ?
C74 C75 C76 119.3(4) . . ?
C76 C75 C78 120.6(6) . . ?
C62 C61 C60 121.8(4) . . ?
C34 C33 C32 123.1(5) . . ?
N6 C21 C22 108.2(5) . . ?
C20 C21 N6 126.7(4) . . ?
C20 C21 C22 124.9(5) . . ?
C75 C76 C77 121.1(5) . . ?
C63 C62 C64 119.5(4) . . ?
C61 C62 C63 118.2(4) . . ?
C61 C62 C64 122.3(4) . . ?
C42 C40 C32 109.0(4) . . ?
C42 C40 C41 109.6(4) . . ?
C42 C40 C43 108.4(4) . . ?
C41 C40 C32 107.5(4) . . ?
C43 C40 C32 112.4(4) . . ?
C43 C40 C41 110.0(5) . . ?
C69 C68 C60 112.2(4) . . ?
C69 C68 C71 110.1(5) . . ?
C69 C68 C70 107.1(5) . . ?
C71 C68 C60 107.5(4) . . ?
C71 C68 C70 110.4(5) . . ?
C70 C68 C60 109.6(4) . . ?
C19 C20 C44 115.7(5) . . ?
C21 C20 C19 120.2(5) . . ?
C21 C20 C44 123.8(4) . . ?
C18 C17 C16 106.9(4) . . ?
C48 C54 C55 111.9(5) . . ?
C48 C54 C56 108.6(5) . . ?
C57 C54 C48 114.8(5) . . ?
C57 C54 C55 107.3(7) . . ?
C57 C54 C56 107.7(7) . . ?
C55 C54 C56 106.0(6) . . ?
C49 C48 C54 122.2(5) . . ?
C47 C48 C49 119.3(5) . . ?
C47 C48 C54 118.0(5) . . ?
C17 C18 C19 107.7(5) . . ?
C22 C23 C24 109.4(4) . . ?
C49 C44 C20 118.9(5) . . ?
C45 C44 C49 121.0(5) . . ?
C45 C44 C20 119.9(5) . . ?
C62 C64 C65 106.9(4) . . ?
C62 C64 C66 111.7(5) . . ?
C65 C64 C66 105.1(6) . . ?
C67 C64 C62 112.4(5) . . ?
C67 C64 C65 112.1(6) . . ?
C67 C64 C66 108.4(6) . . ?
C23 C22 C21 108.6(5) . . ?
C45 C46 C47 116.6(5) . . ?
C45 C46 C50 121.5(5) . . ?
C47 C46 C50 121.8(5) . . ?
C46 C45 C44 121.8(5) . . ?
C48 C47 C46 122.7(5) . . ?
C46 C50 C53 106.3(6) . . ?
C52 C50 C46 109.9(6) . . ?
C52 C50 C51 108.3(7) . . ?
C52 C50 C53 109.7(8) . . ?
C51 C50 C46 111.1(6) . . ?
C51 C50 C53 111.5(7) . . ?

loop_
_geom_bond_atom_site_label_1
_geom_bond_atom_site_label_2
_geom_bond_distance
_geom_bond_site_symmetry_2
_geom_bond_publ_flag
Ni1 N1 1.904(3) . ?
Ni1 N1 1.904(3) 2 ?
Ni1 N2 1.895(3) . ?
Ni1 N2 1.895(3) 2 ?
Ni2 N4 1.906(3) . ?
Ni2 N6 1.920(4) . ?
Ni2 N7 1.942(4) . ?
Ni2 N5 1.939(4) . ?
N1 C5 1.340(5) . ?
N1 C2 1.402(4) . ?
N2 C6 1.333(5) . ?
N2 C9 1.420(4) . ?
N3 C5 1.377(5) . ?
N3 C6 1.363(5) . ?
N3 C12 1.410(5) . ?
N4 C11 1.389(6) . ?
N4 C14 1.389(5) . ?
N6 C24 1.383(6) . ?
N6 C21 1.398(7) . ?
N7 C29 1.399(6) . ?
N7 C26 1.379(6) . ?
C5 C4 1.409(5) . ?
C2 C1 1.372(5) . ?
C2 C3 1.423(5) . ?
C6 C7 1.443(5) . ?
N5 C16 1.378(6) . ?
N5 C19 1.382(6) . ?
C11 C10 1.395(6) . ?
C11 C12 1.428(5) . ?
C10 C29 1.378(6) . ?
C10 C7 1.443(6) . ?
C31 C30 1.381(7) . ?
C31 C32 1.409(7) . ?
C30 C25 1.478(7) . ?
C30 C35 1.412(6) . ?
C9 C1 1.391(5) 2 ?
C9 C8 1.398(5) . ?
C29 C28 1.414(7) . ?
C1 C72 1.506(4) . ?
C14 C15 1.389(6) . ?
C14 C13 1.417(6) . ?
C77 C72 1.421(7) . ?
C77 C76 1.403(6) . ?
C77 C80 1.489(8) . ?
C4 C3 1.359(5) . ?
C26 C25 1.406(7) . ?
C26 C27 1.436(8) . ?
C58 C59 1.394(6) . ?
C58 C15 1.476(6) . ?
C58 C63 1.407(6) . ?
C34 C35 1.399(7) . ?
C34 C36 1.545(6) . ?
C34 C33 1.381(7) . ?
C8 C7 1.395(6) . ?
C72 C73 1.364(7) . ?
C25 C24 1.397(8) . ?
C12 C13 1.368(6) . ?
C73 C74 1.409(6) . ?
C73 C79 1.523(8) . ?
C59 C60 1.367(6) . ?
C15 C16 1.391(6) . ?
C63 C62 1.394(7) . ?
C28 C27 1.361(6) . ?
C74 C75 1.369(9) . ?
C32 C33 1.397(6) . ?
C32 C40 1.556(7) . ?
C78 C75 1.535(6) . ?
C49 C48 1.399(7) . ?
C49 C44 1.406(7) . ?
C16 C17 1.420(7) . ?
C24 C23 1.463(7) . ?
C60 C61 1.415(7) . ?
C60 C68 1.540(6) . ?
C19 C20 1.389(6) . ?
C19 C18 1.410(8) . ?
C36 C38 1.500(8) . ?
C36 C37 1.538(7) . ?
C36 C39 1.552(8) . ?
C75 C76 1.373(10) . ?
C61 C62 1.377(7) . ?
C21 C20 1.368(8) . ?
C21 C22 1.444(6) . ?
C62 C64 1.529(7) . ?
C40 C42 1.510(7) . ?
C40 C41 1.540(7) . ?
C40 C43 1.515(8) . ?
C68 C69 1.529(7) . ?
C68 C71 1.531(7) . ?
C68 C70 1.537(9) . ?
C20 C44 1.503(8) . ?
C17 C18 1.340(7) . ?
C54 C48 1.495(7) . ?
C54 C57 1.431(11) . ?
C54 C55 1.522(9) . ?
C54 C56 1.553(10) . ?
C48 C47 1.390(8) . ?
C23 C22 1.267(8) . ?
C44 C45 1.395(8) . ?
C64 C65 1.536(8) . ?
C64 C67 1.496(9) . ?
C64 C66 1.541(9) . ?
C46 C45 1.378(8) . ?
C46 C47 1.424(8) . ?
C46 C50 1.565(9) . ?
C50 C52 1.393(11) . ?
C50 C51 1.524(10) . ?
C50 C53 1.569(10) . ?

loop_
_platon_squeeze_void_nr
_platon_squeeze_void_average_x
_platon_squeeze_void_average_y
_platon_squeeze_void_average_z
_platon_squeeze_void_volume
_platon_squeeze_void_count_electrons
_platon_squeeze_void_content
1 -0.217 0.070 0.111 3102 142 ' '
